data_7117299
loop_
_publ_author_name
'Chao Huang'
'Jie Wu'
'Chuanjun Song'
'Ran Ding'
'Yan Qiao'
'Hongwei Hou'
'Junbiao Chang'
'Yaoting Fan'

_publ_section_title
;
 Reversible conversion of valence-tautomeric copper metal-organic
 frameworks dependent single-crystal-to-single-crystal
 oxidation/reduction: a redox-switchable catalyst for C-H bonds activation
 reaction
;
_journal_name_full Chem.Commun.
_journal_page_first 10353
_journal_paper_doi 10.1039/C5cc02432C
_journal_volume 51
_journal_year 2015
_chemical_formula_moiety 'C12 H19 Cu2 N10 O'
_chemical_formula_sum 'C12 H19 Cu2 N10 O'
_chemical_formula_weight 446.45
_chemical_name_systematic 'Cu(I) complex'
_space_group_IT_number 15
_symmetry_cell_setting monoclinic
_symmetry_space_group_name_Hall '-C 2yc'
_symmetry_space_group_name_H-M 'C 1 2/c 1'
_atom_sites_solution_hydrogens geom
_atom_sites_solution_primary direct
_atom_sites_solution_secondary difmap
_audit_creation_method SHELXL-97
_audit_update_record
;
2015-01-03 deposited with the CCDC.
2015-05-06 downloaded from the CCDC.
;
_cell_angle_alpha 90.00
_cell_angle_beta 118.54(3)
_cell_angle_gamma 90.00
_cell_formula_units_Z 8
_cell_length_a 24.225(5)
_cell_length_b 9.6254(19)
_cell_length_c 16.370(3)
_cell_measurement_reflns_used 4611
_cell_measurement_temperature 293(2)
_cell_measurement_theta_max 27.8644
_cell_measurement_theta_min 1.9138
_cell_volume 3353.2(15)
_computing_cell_refinement 'CrystalClear (Rigaku/MSC Inc., 2006)'
_computing_data_collection 'CrystalClear (Rigaku/MSC Inc., 2006)'
_computing_data_reduction 'CrystalClear (Rigaku/MSC Inc., 2006)'
_computing_molecular_graphics SHELXTL
_computing_publication_material SHELXTL
_computing_structure_refinement 'SHELXL-97 (Sheldrick, 1997)'
_computing_structure_solution 'SHELXS-97 (Sheldrick, 1990)'
_diffrn_ambient_temperature 293(2)
_diffrn_detector_area_resol_mean 28.5714
_diffrn_measured_fraction_theta_full 1.000
_diffrn_measured_fraction_theta_max 1.000
_diffrn_measurement_device_type Saturn724
_diffrn_measurement_method dtprofit.ref
_diffrn_radiation_monochromator graphite
_diffrn_radiation_source 'fine-focus sealed tube'
_diffrn_radiation_type MoK\a
_diffrn_radiation_wavelength 0.71073
_diffrn_reflns_av_R_equivalents 0.0349
_diffrn_reflns_av_sigmaI/netI 0.0334
_diffrn_reflns_limit_h_max 29
_diffrn_reflns_limit_h_min -28
_diffrn_reflns_limit_k_max 10
_diffrn_reflns_limit_k_min -11
_diffrn_reflns_limit_l_max 19
_diffrn_reflns_limit_l_min -19
_diffrn_reflns_number 12471
_diffrn_reflns_theta_full 25.50
_diffrn_reflns_theta_max 25.50
_diffrn_reflns_theta_min 1.91
_diffrn_standards_number 4228
_exptl_absorpt_coefficient_mu 2.562
_exptl_absorpt_correction_T_max 0.6556
_exptl_absorpt_correction_T_min 0.5784
_exptl_absorpt_correction_type numerical
_exptl_absorpt_process_details 'CrystalClear (Rigaku/MSC Inc., 2006)'
_exptl_crystal_colour Yellow
_exptl_crystal_density_diffrn 1.769
_exptl_crystal_density_method 'not measured'
_exptl_crystal_description Block
_exptl_crystal_F_000 1816
_exptl_crystal_size_max 0.24
_exptl_crystal_size_mid 0.21
_exptl_crystal_size_min 0.18
_refine_diff_density_max 1.289
_refine_diff_density_min -0.826
_refine_diff_density_rms 0.192
_refine_ls_extinction_method none
_refine_ls_goodness_of_fit_ref 1.028
_refine_ls_hydrogen_treatment mixed
_refine_ls_matrix_type full
_refine_ls_number_parameters 229
_refine_ls_number_reflns 3128
_refine_ls_number_restraints 63
_refine_ls_restrained_S_all 1.053
_refine_ls_R_factor_all 0.0603
_refine_ls_R_factor_gt 0.0543
_refine_ls_shift/su_max 0.000
_refine_ls_shift/su_mean 0.000
_refine_ls_structure_factor_coef Fsqd
_refine_ls_weighting_details 'calc w=1/[\s^2^(Fo^2^)+(0.1091P)^2^+12.3555P] where P=(Fo^2^+2Fc^2^)/3'
_refine_ls_weighting_scheme calc
_refine_ls_wR_factor_gt 0.1542
_refine_ls_wR_factor_ref 0.1604
_reflns_number_gt 2803
_reflns_number_total 3128
_reflns_threshold_expression >2sigma(I)
_cod_data_source_file c5cc02432c2.cif
_cod_data_source_block a2
_cod_original_cell_volume 3353.2(12)
_cod_original_sg_symbol_Hall '-C 2yc  '
_cod_original_sg_symbol_H-M 'C2/c  '
_cod_database_code 7117299

loop_
_symmetry_equiv_pos_as_xyz
'x, y, z'
'-x, y, -z+1/2'
'x+1/2, y+1/2, z'
'-x+1/2, y+1/2, -z+1/2'
'-x, -y, -z'
'x, -y, z-1/2'
'-x+1/2, -y+1/2, -z'
'x+1/2, -y+1/2, z-1/2'

loop_
_atom_site_label
_atom_site_type_symbol
_atom_site_fract_x
_atom_site_fract_y
_atom_site_fract_z
_atom_site_U_iso_or_equiv
_atom_site_adp_type
_atom_site_occupancy
_atom_site_symmetry_multiplicity
_atom_site_calc_flag
_atom_site_refinement_flags
_atom_site_disorder_assembly
_atom_site_disorder_group
Cu1 Cu 0.04177(3) 0.38001(6) 0.37793(4) 0.0207(2) Uani 1 1 d . . .
Cu2 Cu 0.04178(3) 0.18003(6) 0.03391(4) 0.0211(2) Uani 1 1 d . . .
O1 O 0.2820(3) 0.3196(8) 0.8429(5) 0.086(2) Uani 1 1 d U . .
N1 N 0.13637(18) 0.0155(4) 0.5255(3) 0.0225(9) Uani 1 1 d . . .
N2 N 0.07839(18) 0.0027(4) 0.5174(3) 0.0210(9) Uani 1 1 d . . .
N3 N 0.04587(18) 0.1161(4) 0.4808(3) 0.0169(8) Uani 1 1 d . . .
N4 N 0.08105(18) 0.2062(4) 0.4632(3) 0.0185(8) Uani 1 1 d . . .
N5 N 0.14096(19) 0.2142(4) 0.2440(3) 0.0201(9) Uani 1 1 d . . .
N6 N 0.08322(18) 0.2375(4) 0.1744(3) 0.0202(9) Uani 1 1 d . . .
N7 N 0.04843(18) 0.2956(4) 0.2062(3) 0.0190(9) Uani 1 1 d . . .
N8 N 0.08235(18) 0.3099(4) 0.2987(3) 0.0183(8) Uani 1 1 d . . .
N9 N 0.0406(2) 0.4388(6) -0.0749(3) 0.0367(12) Uani 1 1 d . . .
N10 N 0.1588(3) 0.2687(7) 0.7893(5) 0.0656(19) Uani 1 1 d . . .
H10 H 0.2009 0.2752 0.8103 0.079 Uiso 1 1 calc R . .
C1 C 0.2513(2) 0.3018(5) 0.4226(3) 0.0190(10) Uani 1 1 d . . .
H1 H 0.2521 0.3366 0.3701 0.023 Uiso 1 1 calc R . .
C2 C 0.1946(2) 0.2544(5) 0.4143(3) 0.0171(9) Uani 1 1 d . . .
C3 C 0.1928(2) 0.2010(5) 0.4928(3) 0.0182(10) Uani 1 1 d . . .
C4 C 0.1363(2) 0.1417(5) 0.4914(3) 0.0160(9) Uani 1 1 d . . .
C5 C 0.1389(2) 0.2581(5) 0.3201(3) 0.0163(9) Uani 1 1 d . . .
C6 C 0.0394(2) 0.3361(5) -0.0421(3) 0.0179(10) Uani 1 1 d . . .
C7 C 0.1424(7) 0.4287(12) 0.6582(8) 0.107(4) Uani 1 1 d U . .
H7A H 0.1332 0.5045 0.6879 0.160 Uiso 1 1 calc R . .
H7B H 0.1196 0.4407 0.5920 0.160 Uiso 1 1 calc R . .
H7C H 0.1867 0.4269 0.6782 0.160 Uiso 1 1 calc R . .
C8 C 0.1249(7) 0.3057(17) 0.6819(10) 0.127(4) Uani 1 1 d U . .
H8A H 0.1328 0.2309 0.6490 0.152 Uiso 1 1 calc R . .
H8B H 0.0799 0.3086 0.6598 0.152 Uiso 1 1 calc R . .
C9 C 0.1842(6) 0.3649(14) 0.9446(9) 0.107(4) Uani 1 1 d U . .
H9A H 0.1815 0.2731 0.9654 0.160 Uiso 1 1 calc R . .
H9B H 0.1692 0.4313 0.9732 0.160 Uiso 1 1 calc R . .
H9C H 0.2272 0.3852 0.9616 0.160 Uiso 1 1 calc R . .
C10 C 0.1425(6) 0.3732(15) 0.8348(10) 0.115(4) Uani 1 1 d U . .
H10A H 0.0986 0.3634 0.8184 0.138 Uiso 1 1 calc R . .
H10B H 0.1479 0.4637 0.8135 0.138 Uiso 1 1 calc R . .
C11 C 0.0734(6) 0.1003(13) 0.7610(10) 0.114(4) Uani 1 1 d U . .
H11A H 0.0585 0.1757 0.7836 0.171 Uiso 1 1 calc R . .
H11B H 0.0693 0.0147 0.7877 0.171 Uiso 1 1 calc R . .
H11C H 0.0489 0.0955 0.6945 0.171 Uiso 1 1 calc R . .
C12 C 0.1443(6) 0.1249(11) 0.7889(11) 0.108(4) Uani 1 1 d U . .
H12A H 0.1705 0.0865 0.8503 0.129 Uiso 1 1 calc R . .
H12B H 0.1540 0.0761 0.7455 0.129 Uiso 1 1 calc R . .

loop_
_atom_site_aniso_label
_atom_site_aniso_U_11
_atom_site_aniso_U_22
_atom_site_aniso_U_33
_atom_site_aniso_U_23
_atom_site_aniso_U_13
_atom_site_aniso_U_12
Cu1 0.0196(4) 0.0198(4) 0.0222(4) -0.0025(2) 0.0096(3) 0.0000(2)
Cu2 0.0215(4) 0.0207(4) 0.0238(4) 0.0003(2) 0.0131(3) 0.0015(2)
O1 0.055(3) 0.130(5) 0.091(4) -0.057(4) 0.050(3) -0.035(3)
N1 0.0135(19) 0.023(2) 0.034(2) 0.0062(18) 0.0132(18) 0.0007(16)
N2 0.0131(19) 0.024(2) 0.028(2) 0.0022(17) 0.0115(17) -0.0012(17)
N3 0.0126(19) 0.019(2) 0.020(2) 0.0039(15) 0.0080(16) 0.0002(15)
N4 0.0140(19) 0.022(2) 0.023(2) 0.0015(16) 0.0108(16) -0.0033(16)
N5 0.0148(19) 0.028(2) 0.017(2) 0.0018(17) 0.0067(16) 0.0028(17)
N6 0.0132(19) 0.030(2) 0.0170(19) -0.0020(17) 0.0067(16) -0.0009(17)
N7 0.0134(19) 0.027(2) 0.015(2) -0.0021(16) 0.0064(16) 0.0003(17)
N8 0.0146(19) 0.024(2) 0.0155(19) -0.0017(16) 0.0063(16) -0.0026(16)
N9 0.030(3) 0.046(3) 0.034(3) -0.007(2) 0.015(2) -0.001(2)
N10 0.052(4) 0.052(4) 0.089(5) -0.013(4) 0.030(4) 0.003(3)
C1 0.013(2) 0.026(3) 0.019(2) 0.0041(19) 0.0081(19) 0.0003(19)
C2 0.012(2) 0.022(2) 0.015(2) -0.0008(18) 0.0044(17) -0.0001(18)
C3 0.016(2) 0.020(2) 0.021(2) 0.0025(18) 0.010(2) 0.0000(19)
C4 0.012(2) 0.020(2) 0.015(2) 0.0024(18) 0.0058(18) -0.0017(18)
C5 0.012(2) 0.020(2) 0.017(2) 0.0020(18) 0.0064(18) 0.0001(18)
C6 0.024(3) 0.011(2) 0.021(2) 0.0079(18) 0.013(2) 0.0013(18)
C7 0.143(8) 0.088(6) 0.071(6) -0.008(5) 0.037(5) 0.013(6)
C8 0.124(8) 0.139(8) 0.104(7) -0.001(6) 0.043(6) -0.017(7)
C9 0.105(7) 0.126(7) 0.111(6) 0.001(6) 0.068(5) 0.014(6)
C10 0.106(7) 0.123(8) 0.126(7) -0.029(6) 0.064(6) 0.017(6)
C11 0.087(6) 0.096(7) 0.149(8) -0.005(6) 0.047(6) -0.012(5)
C12 0.093(6) 0.073(6) 0.146(8) -0.009(6) 0.049(6) -0.008(5)

loop_
_atom_type_symbol
_atom_type_description
_atom_type_scat_dispersion_real
_atom_type_scat_dispersion_imag
_atom_type_scat_source
C C 0.0033 0.0016 'International Tables Vol C Tables 4.2.6.8 and 6.1.1.4'
H H 0.0000 0.0000 'International Tables Vol C Tables 4.2.6.8 and 6.1.1.4'
N N 0.0061 0.0033 'International Tables Vol C Tables 4.2.6.8 and 6.1.1.4'
O O 0.0106 0.0060 'International Tables Vol C Tables 4.2.6.8 and 6.1.1.4'
Cu Cu 0.3201 1.2651 'International Tables Vol C Tables 4.2.6.8 and 6.1.1.4'

loop_
_geom_angle_atom_site_label_1
_geom_angle_atom_site_label_2
_geom_angle_atom_site_label_3
_geom_angle
_geom_angle_site_symmetry_1
_geom_angle_site_symmetry_3
N9 Cu1 N8 130.55(19) 6_566 .
N9 Cu1 N4 123.30(19) 6_566 .
N8 Cu1 N4 87.51(16) . .
N9 Cu1 N7 113.85(18) 6_566 2
N8 Cu1 N7 96.82(15) . 2
N4 Cu1 N7 97.25(16) . 2
C6 Cu2 N2 117.67(19) . 6
C6 Cu2 N6 110.61(19) . .
N2 Cu2 N6 111.20(17) 6 .
C6 Cu2 N3 115.72(19) . 2
N2 Cu2 N3 102.14(15) 6 2
N6 Cu2 N3 97.49(16) . 2
C4 N1 N2 104.3(4) . .
N3 N2 N1 109.8(4) . .
N3 N2 Cu2 124.9(3) . 6_556
N1 N2 Cu2 124.1(3) . 6_556
N2 N3 N4 109.4(4) . .
N2 N3 Cu2 130.3(3) . 2
N4 N3 Cu2 119.7(3) . 2
N3 N4 C4 105.0(4) . .
N3 N4 Cu1 121.8(3) . .
C4 N4 Cu1 131.3(3) . .
N6 N5 C5 104.5(4) . .
N7 N6 N5 110.1(4) . .
N7 N6 Cu2 119.1(3) . .
N5 N6 Cu2 130.5(3) . .
N6 N7 N8 109.2(4) . .
N6 N7 Cu1 124.6(3) . 2
N8 N7 Cu1 125.6(3) . 2
C5 N8 N7 104.8(4) . .
C5 N8 Cu1 133.5(3) . .
N7 N8 Cu1 121.4(3) . .
C6 N9 Cu1 175.0(5) . 6_565
C10 N10 C12 124.2(11) . .
C10 N10 C8 107.3(10) . .
C12 N10 C8 102.5(10) . .
C10 N10 H10 107.3 . .
C12 N10 H10 107.3 . .
C8 N10 H10 107.3 . .
C2 C1 C3 122.2(4) . 7_556
C2 C1 H1 118.9 . .
C3 C1 H1 118.9 7_556 .
C1 C2 C3 119.4(4) . .
C1 C2 C5 117.2(4) . .
C3 C2 C5 123.3(4) . .
C1 C3 C2 118.4(4) 7_556 .
C1 C3 C4 117.4(4) 7_556 .
C2 C3 C4 124.2(4) . .
N1 C4 N4 111.5(4) . .
N1 C4 C3 122.0(4) . .
N4 C4 C3 126.4(4) . .
N8 C5 N5 111.3(4) . .
N8 C5 C2 126.0(4) . .
N5 C5 C2 122.6(4) . .
N9 C6 Cu2 169.8(5) . .
C8 C7 H7A 109.5 . .
C8 C7 H7B 109.5 . .
H7A C7 H7B 109.5 . .
C8 C7 H7C 109.5 . .
H7A C7 H7C 109.5 . .
H7B C7 H7C 109.5 . .
C7 C8 N10 116.1(11) . .
C7 C8 H8A 108.3 . .
N10 C8 H8A 108.3 . .
C7 C8 H8B 108.3 . .
N10 C8 H8B 108.3 . .
H8A C8 H8B 107.4 . .
C10 C9 H9A 109.5 . .
C10 C9 H9B 109.5 . .
H9A C9 H9B 109.5 . .
C10 C9 H9C 109.5 . .
H9A C9 H9C 109.5 . .
H9B C9 H9C 109.5 . .
N10 C10 C9 111.9(10) . .
N10 C10 H10A 109.2 . .
C9 C10 H10A 109.2 . .
N10 C10 H10B 109.2 . .
C9 C10 H10B 109.2 . .
H10A C10 H10B 107.9 . .
C12 C11 H11A 109.5 . .
C12 C11 H11B 109.5 . .
H11A C11 H11B 109.5 . .
C12 C11 H11C 109.5 . .
H11A C11 H11C 109.5 . .
H11B C11 H11C 109.5 . .
N10 C12 C11 112.3(9) . .
N10 C12 H12A 109.1 . .
C11 C12 H12A 109.1 . .
N10 C12 H12B 109.1 . .
C11 C12 H12B 109.1 . .
H12A C12 H12B 107.9 . .

loop_
_geom_bond_atom_site_label_1
_geom_bond_atom_site_label_2
_geom_bond_distance
_geom_bond_site_symmetry_2
Cu1 N9 1.913(6) 6_566
Cu1 N8 2.078(4) .
Cu1 N4 2.094(4) .
Cu1 N7 2.111(4) 2
Cu2 C6 1.934(4) .
Cu2 N2 2.045(4) 6
Cu2 N6 2.097(4) .
Cu2 N3 2.111(4) 2
N1 C4 1.337(6) .
N1 N2 1.352(6) .
N2 N3 1.311(6) .
N2 Cu2 2.045(4) 6_556
N3 N4 1.340(5) .
N3 Cu2 2.111(4) 2
N4 C4 1.341(6) .
N5 N6 1.335(6) .
N5 C5 1.338(6) .
N6 N7 1.308(6) .
N7 N8 1.342(6) .
N7 Cu1 2.111(4) 2
N8 C5 1.338(6) .
N9 C6 1.132(7) .
N9 Cu1 1.913(6) 6_565
N10 C10 1.416(13) .
N10 C12 1.427(12) .
N10 C8 1.585(15) .
N10 H10 0.9100 .
C1 C2 1.392(7) .
C1 C3 1.400(7) 7_556
C1 H1 0.9300 .
C2 C3 1.404(7) .
C2 C5 1.487(6) .
C3 C1 1.400(7) 7_556
C3 C4 1.473(6) .
C7 C8 1.375(17) .
C7 H7A 0.9600 .
C7 H7B 0.9600 .
C7 H7C 0.9600 .
C8 H8A 0.9700 .
C8 H8B 0.9700 .
C9 C10 1.588(18) .
C9 H9A 0.9600 .
C9 H9B 0.9600 .
C9 H9C 0.9600 .
C10 H10A 0.9700 .
C10 H10B 0.9700 .
C11 C12 1.571(16) .
C11 H11A 0.9600 .
C11 H11B 0.9600 .
C11 H11C 0.9600 .
C12 H12A 0.9700 .
C12 H12B 0.9700 .

loop_
_geom_hbond_atom_site_label_D
_geom_hbond_atom_site_label_H
_geom_hbond_atom_site_label_A
_geom_hbond_distance_DH
_geom_hbond_distance_HA
_geom_hbond_distance_DA
_geom_hbond_angle_DHA
_geom_hbond_site_symmetry_A
N10 H10 O1 0.91 1.82 2.723(9) 169.6 .

loop_
_geom_torsion_atom_site_label_1
_geom_torsion_atom_site_label_2
_geom_torsion_atom_site_label_3
_geom_torsion_atom_site_label_4
_geom_torsion
_geom_torsion_site_symmetry_1
_geom_torsion_site_symmetry_2
_geom_torsion_site_symmetry_3
_geom_torsion_site_symmetry_4
C4 N1 N2 N3 -0.4(5) . . . .
C4 N1 N2 Cu2 167.8(3) . . . 6_556
N1 N2 N3 N4 0.4(5) . . . .
Cu2 N2 N3 N4 -167.6(3) 6_556 . . .
N1 N2 N3 Cu2 -170.1(3) . . . 2
Cu2 N2 N3 Cu2 21.8(6) 6_556 . . 2
N2 N3 N4 C4 -0.3(5) . . . .
Cu2 N3 N4 C4 171.4(3) 2 . . .
N2 N3 N4 Cu1 165.8(3) . . . .
Cu2 N3 N4 Cu1 -22.5(5) 2 . . .
N9 Cu1 N4 N3 96.5(4) 6_566 . . .
N8 Cu1 N4 N3 -124.9(4) . . . .
N7 Cu1 N4 N3 -28.3(4) 2 . . .
N9 Cu1 N4 C4 -101.5(5) 6_566 . . .
N8 Cu1 N4 C4 37.1(4) . . . .
N7 Cu1 N4 C4 133.7(4) 2 . . .
C5 N5 N6 N7 1.4(5) . . . .
C5 N5 N6 Cu2 -172.2(3) . . . .
C6 Cu2 N6 N7 84.8(4) . . . .
N2 Cu2 N6 N7 -142.5(3) 6 . . .
N3 Cu2 N6 N7 -36.3(4) 2 . . .
C6 Cu2 N6 N5 -102.0(4) . . . .
N2 Cu2 N6 N5 30.6(5) 6 . . .
N3 Cu2 N6 N5 136.8(4) 2 . . .
N5 N6 N7 N8 -1.1(5) . . . .
Cu2 N6 N7 N8 173.4(3) . . . .
N5 N6 N7 Cu1 170.4(3) . . . 2
Cu2 N6 N7 Cu1 -15.1(5) . . . 2
N6 N7 N8 C5 0.2(5) . . . .
Cu1 N7 N8 C5 -171.2(3) 2 . . .
N6 N7 N8 Cu1 -173.9(3) . . . .
Cu1 N7 N8 Cu1 14.7(5) 2 . . .
N9 Cu1 N8 C5 89.7(5) 6_566 . . .
N4 Cu1 N8 C5 -43.6(4) . . . .
N7 Cu1 N8 C5 -140.6(4) 2 . . .
N9 Cu1 N8 N7 -98.1(4) 6_566 . . .
N4 Cu1 N8 N7 128.6(4) . . . .
N7 Cu1 N8 N7 31.5(3) 2 . . .
C3 C1 C2 C3 -0.3(8) 7_556 . . .
C3 C1 C2 C5 -177.9(4) 7_556 . . .
C1 C2 C3 C1 0.3(8) . . . 7_556
C5 C2 C3 C1 177.7(4) . . . 7_556
C1 C2 C3 C4 -176.9(5) . . . .
C5 C2 C3 C4 0.5(8) . . . .
N2 N1 C4 N4 0.2(5) . . . .
N2 N1 C4 C3 176.0(4) . . . .
N3 N4 C4 N1 0.1(5) . . . .
Cu1 N4 C4 N1 -164.2(3) . . . .
N3 N4 C4 C3 -175.6(4) . . . .
Cu1 N4 C4 C3 20.2(7) . . . .
C1 C3 C4 N1 -50.1(7) 7_556 . . .
C2 C3 C4 N1 127.1(5) . . . .
C1 C3 C4 N4 125.1(5) 7_556 . . .
C2 C3 C4 N4 -57.7(7) . . . .
N7 N8 C5 N5 0.7(5) . . . .
Cu1 N8 C5 N5 173.8(3) . . . .
N7 N8 C5 C2 177.6(4) . . . .
Cu1 N8 C5 C2 -9.3(7) . . . .
N6 N5 C5 N8 -1.3(5) . . . .
N6 N5 C5 C2 -178.4(4) . . . .
C1 C2 C5 N8 -131.2(5) . . . .
C3 C2 C5 N8 51.3(7) . . . .
C1 C2 C5 N5 45.4(7) . . . .
C3 C2 C5 N5 -132.1(5) . . . .
Cu1 N9 C6 Cu2 -23(8) 6_565 . . .
N2 Cu2 C6 N9 -139(3) 6 . . .
N6 Cu2 C6 N9 -10(3) . . . .
N3 Cu2 C6 N9 100(3) 2 . . .
C10 N10 C8 C7 62.7(16) . . . .
C12 N10 C8 C7 -165.1(13) . . . .
C12 N10 C10 C9 72.4(15) . . . .
C8 N10 C10 C9 -168.5(11) . . . .
C10 N10 C12 C11 49.8(17) . . . .
C8 N10 C12 C11 -71.5(14) . . . .
